data_2225819
loop_
_publ_author_name
'Ahoya, Caleb Anothane'
'Bouhfid, Rachid'
'Daouda, Ballo'
'Essassi, El Mokhtar'
'El Ammari, Lahcen'

_publ_section_title
;
 3-[2-(3-Methylquinoxalin-2-yloxy)ethyl]-1,3-oxazolidin-2-one
;
_journal_coeditor_code DN2552
_journal_issue 5
_journal_name_full 'Acta Crystallographica Section E'
_journal_page_first o1050
_journal_paper_doi 10.1107/S1600536810012687
_journal_volume 66
_journal_year 2010
_chemical_formula_iupac 'C14 H15 N3 O3'
_chemical_formula_moiety 'C14 H15 N3 O3'
_chemical_formula_sum 'C14 H15 N3 O3'
_chemical_formula_weight 273.29
_chemical_name_systematic
;
3-[2-(3-Methylquinoxalin-2-yloxy)ethyl]-1,3-oxazolidin-2-one
;
_space_group_IT_number 2
_symmetry_cell_setting triclinic
_symmetry_space_group_name_Hall '-P 1'
_symmetry_space_group_name_H-M 'P -1'
_atom_sites_solution_hydrogens geom
_atom_sites_solution_primary direct
_atom_sites_solution_secondary difmap
_audit_creation_method SHELXL-97
_cell_angle_alpha 86.649(2)
_cell_angle_beta 77.044(2)
_cell_angle_gamma 71.141(2)
_cell_formula_units_Z 2
_cell_length_a 6.9936(3)
_cell_length_b 7.6916(3)
_cell_length_c 13.3709(6)
_cell_measurement_reflns_used 15358
_cell_measurement_temperature 296(2)
_cell_measurement_theta_max 27.51
_cell_measurement_theta_min 2.8
_cell_volume 663.23(5)
_computing_cell_refinement 'APEX2 (Bruker, 2005)'
_computing_data_collection 'APEX2 (Bruker, 2005)'
_computing_data_reduction 'APEX2 (Bruker, 2005)'
_computing_molecular_graphics 'ORTEP-3 for Windows (Farrugia,1997) and PLATON (Spek, 2009)'
_computing_publication_material 'WinGX (Farrugia, 1999)'
_computing_structure_refinement 'SHELXL97 (Sheldrick, 2008)'
_computing_structure_solution 'SHELXS97 (Sheldrick, 2008)'
_diffrn_ambient_temperature 296(2)
_diffrn_measured_fraction_theta_full 0.997
_diffrn_measured_fraction_theta_max 0.997
_diffrn_measurement_device_type 'Bruker X8 APEXII CCD area-detector'
_diffrn_measurement_method '\f and \w scans'
_diffrn_radiation_monochromator graphite
_diffrn_radiation_source 'fine-focus sealed tube'
_diffrn_radiation_type MoK\a
_diffrn_radiation_wavelength 0.71073
_diffrn_reflns_av_R_equivalents 0.0225
_diffrn_reflns_av_sigmaI/netI 0.0174
_diffrn_reflns_limit_h_max 9
_diffrn_reflns_limit_h_min -9
_diffrn_reflns_limit_k_max 9
_diffrn_reflns_limit_k_min -9
_diffrn_reflns_limit_l_max 17
_diffrn_reflns_limit_l_min -17
_diffrn_reflns_number 15358
_diffrn_reflns_theta_full 27.51
_diffrn_reflns_theta_max 27.51
_diffrn_reflns_theta_min 2.80
_exptl_absorpt_coefficient_mu 0.099
_exptl_absorpt_correction_type none
_exptl_crystal_colour colourless
_exptl_crystal_density_diffrn 1.368
_exptl_crystal_density_method 'not measured'
_exptl_crystal_description prism
_exptl_crystal_F_000 288
_exptl_crystal_size_max 0.41
_exptl_crystal_size_mid 0.33
_exptl_crystal_size_min 0.20
_refine_diff_density_max 0.205
_refine_diff_density_min -0.174
_refine_ls_extinction_method none
_refine_ls_goodness_of_fit_ref 1.055
_refine_ls_hydrogen_treatment mixed
_refine_ls_matrix_type full
_refine_ls_number_parameters 198
_refine_ls_number_reflns 3030
_refine_ls_number_restraints 0
_refine_ls_restrained_S_all 1.055
_refine_ls_R_factor_all 0.0518
_refine_ls_R_factor_gt 0.0395
_refine_ls_shift/su_max 0.000
_refine_ls_shift/su_mean 0.000
_refine_ls_structure_factor_coef Fsqd
_refine_ls_weighting_details 'calc w=1/[\s^2^(Fo^2^)+(0.0643P)^2^+0.0716P] where P=(Fo^2^+2Fc^2^)/3'
_refine_ls_weighting_scheme calc
_refine_ls_wR_factor_gt 0.1116
_refine_ls_wR_factor_ref 0.1211
_reflns_number_gt 2358
_reflns_number_total 3030
_reflns_threshold_expression I>2sigma(I)
_cod_data_source_file dn2552.cif
_cod_data_source_block I
_cod_database_code 2225819
_cod_database_fobs_code 2225819

loop_
_symmetry_equiv_pos_as_xyz
'x, y, z'
'-x, -y, -z'

loop_
_atom_site_type_symbol
_atom_site_label
_atom_site_fract_x
_atom_site_fract_y
_atom_site_fract_z
_atom_site_U_iso_or_equiv
_atom_site_adp_type
_atom_site_calc_flag
_atom_site_refinement_flags
_atom_site_occupancy
_atom_site_disorder_assembly
_atom_site_disorder_group
C C1 0.31122(17) 0.72867(15) 0.95763(8) 0.0378(3) Uani d . 1 . .
C C2 0.08813(17) 0.80823(15) 1.11146(8) 0.0382(3) Uani d . 1 . .
C C3 -0.11007(19) 0.83829(18) 1.17492(10) 0.0470(3) Uani d . 1 . .
C C4 -0.1442(2) 0.8837(2) 1.27638(10) 0.0531(3) Uani d . 1 . .
C C5 0.0143(2) 0.90272(19) 1.31801(10) 0.0540(3) Uani d . 1 . .
C C6 0.2068(2) 0.87655(18) 1.25750(10) 0.0503(3) Uani d . 1 . .
C C7 0.24799(18) 0.82807(16) 1.15335(9) 0.0403(3) Uani d . 1 . .
C C8 0.47691(17) 0.75240(16) 0.99773(9) 0.0412(3) Uani d . 1 . .
C C9 0.68526(19) 0.7217(2) 0.92895(11) 0.0546(3) Uani d . 1 . .
H H9A 0.7371 0.5987 0.9015 0.082 Uiso calc R 1 . .
H H9B 0.7784 0.7393 0.9674 0.082 Uiso calc R 1 . .
H H9C 0.6743 0.8075 0.8737 0.082 Uiso calc R 1 . .
C C10 0.21267(19) 0.63937(19) 0.81444(9) 0.0465(3) Uani d . 1 . .
H H10A 0.1105 0.7551 0.8041 0.056 Uiso calc R 1 . .
H H10B 0.1429 0.5643 0.8593 0.056 Uiso calc R 1 . .
C C11 0.3226(2) 0.54186(19) 0.71328(10) 0.0523(3) Uani d . 1 . .
H H11A 0.4218 0.4258 0.7258 0.063 Uiso calc R 1 . .
H H11B 0.2221 0.5146 0.6826 0.063 Uiso calc R 1 . .
C C12 0.3726(3) 0.7066(2) 0.55269(11) 0.0625(4) Uani d . 1 . .
C C13 0.6852(3) 0.7454(3) 0.54185(14) 0.0820(5) Uani d . 1 . .
H H13A 0.6957 0.8634 0.5570 0.098 Uiso calc R 1 . .
H H13B 0.8151 0.6739 0.4986 0.098 Uiso calc R 1 . .
C C14 0.6363(3) 0.6450(3) 0.63974(11) 0.0682(4) Uani d . 1 . .
H H14A 0.7319 0.5209 0.6375 0.082 Uiso calc R 1 . .
H H14B 0.6394 0.7098 0.6991 0.082 Uiso calc R 1 . .
N N1 0.12438(14) 0.75658(13) 1.01023(7) 0.0406(2) Uani d . 1 . .
N N2 0.44386(15) 0.80020(15) 1.09343(8) 0.0462(3) Uani d . 1 . .
N N3 0.43028(18) 0.64507(16) 0.64066(8) 0.0534(3) Uani d . 1 . .
O O1 0.36793(12) 0.67107(12) 0.85906(6) 0.0460(2) Uani d . 1 . .
O O2 0.2172(2) 0.70974(18) 0.52691(9) 0.0879(4) Uani d . 1 . .
O O3 0.5186(2) 0.76983(16) 0.49204(8) 0.0829(4) Uani d . 1 . .
H H3 -0.220(2) 0.8300(19) 1.1449(11) 0.052(4) Uiso d . 1 . .
H H4 -0.280(2) 0.908(2) 1.3175(13) 0.068(4) Uiso d . 1 . .
H H5 -0.009(2) 0.934(2) 1.3883(14) 0.064(4) Uiso d . 1 . .
H H6 0.322(3) 0.889(2) 1.2864(13) 0.071(4) Uiso d . 1 . .

loop_
_atom_site_aniso_label
_atom_site_aniso_U_11
_atom_site_aniso_U_22
_atom_site_aniso_U_33
_atom_site_aniso_U_12
_atom_site_aniso_U_13
_atom_site_aniso_U_23
C1 0.0389(6) 0.0433(6) 0.0313(6) -0.0140(5) -0.0066(4) 0.0011(4)
C2 0.0413(6) 0.0410(6) 0.0317(6) -0.0135(5) -0.0066(4) 0.0011(4)
C3 0.0439(7) 0.0559(7) 0.0406(7) -0.0189(6) -0.0031(5) -0.0016(5)
C4 0.0526(7) 0.0592(8) 0.0396(7) -0.0161(6) 0.0039(6) -0.0019(6)
C5 0.0656(8) 0.0568(8) 0.0317(7) -0.0106(6) -0.0064(6) -0.0048(5)
C6 0.0545(8) 0.0564(8) 0.0388(7) -0.0113(6) -0.0162(6) -0.0043(5)
C7 0.0415(6) 0.0427(6) 0.0354(6) -0.0106(5) -0.0097(5) -0.0003(5)
C8 0.0366(6) 0.0476(6) 0.0391(6) -0.0127(5) -0.0083(5) -0.0005(5)
C9 0.0394(6) 0.0745(9) 0.0505(8) -0.0210(6) -0.0050(5) -0.0066(6)
C10 0.0446(6) 0.0629(8) 0.0351(6) -0.0211(6) -0.0079(5) -0.0038(5)
C11 0.0608(8) 0.0600(8) 0.0381(7) -0.0217(6) -0.0093(6) -0.0066(5)
C12 0.0842(11) 0.0549(8) 0.0358(7) -0.0028(8) -0.0139(7) -0.0097(6)
C13 0.0972(13) 0.0874(12) 0.0545(10) -0.0363(10) 0.0076(9) 0.0021(8)
C14 0.0723(10) 0.0929(11) 0.0440(8) -0.0373(9) -0.0061(7) 0.0036(7)
N1 0.0385(5) 0.0515(6) 0.0331(5) -0.0169(4) -0.0062(4) -0.0017(4)
N2 0.0400(5) 0.0571(6) 0.0425(6) -0.0140(5) -0.0120(4) -0.0036(5)
N3 0.0602(7) 0.0644(7) 0.0316(5) -0.0157(5) -0.0071(5) -0.0024(5)
O1 0.0409(4) 0.0667(6) 0.0316(4) -0.0203(4) -0.0035(3) -0.0063(4)
O2 0.1019(9) 0.0914(9) 0.0633(8) -0.0034(7) -0.0421(7) -0.0077(6)
O3 0.1211(10) 0.0797(8) 0.0399(6) -0.0288(7) -0.0081(6) 0.0096(5)

loop_
_atom_type_symbol
_atom_type_description
_atom_type_scat_dispersion_real
_atom_type_scat_dispersion_imag
_atom_type_scat_source
C C 0.0033 0.0016 'International Tables Vol C Tables 4.2.6.8 and 6.1.1.4'
H H 0.0000 0.0000 'International Tables Vol C Tables 4.2.6.8 and 6.1.1.4'
N N 0.0061 0.0033 'International Tables Vol C Tables 4.2.6.8 and 6.1.1.4'
O O 0.0106 0.0060 'International Tables Vol C Tables 4.2.6.8 and 6.1.1.4'

loop_
_geom_angle_atom_site_label_1
_geom_angle_atom_site_label_2
_geom_angle_atom_site_label_3
_geom_angle_site_symmetry_1
_geom_angle_site_symmetry_3
_geom_angle
_geom_angle_publ_flag
N1 C1 O1 . . 121.60(10) ?
N1 C1 C8 . . 124.34(10) ?
O1 C1 C8 . . 114.06(9) ?
N1 C2 C3 . . 119.79(10) ?
N1 C2 C7 . . 120.95(10) ?
C3 C2 C7 . . 119.25(11) ?
C4 C3 C2 . . 119.75(12) ?
C4 C3 H3 . . 121.5(9) ?
C2 C3 H3 . . 118.7(8) ?
C3 C4 C5 . . 121.01(12) ?
C3 C4 H4 . . 118.6(10) ?
C5 C4 H4 . . 120.3(10) ?
C6 C5 C4 . . 120.14(12) ?
C6 C5 H5 . . 118.9(9) ?
C4 C5 H5 . . 120.9(9) ?
C5 C6 C7 . . 120.42(12) ?
C5 C6 H6 . . 120.9(10) ?
C7 C6 H6 . . 118.6(10) ?
N2 C7 C6 . . 119.74(10) ?
N2 C7 C2 . . 120.85(10) ?
C6 C7 C2 . . 119.41(11) ?
N2 C8 C1 . . 119.95(10) ?
N2 C8 C9 . . 120.35(10) ?
C1 C8 C9 . . 119.70(11) ?
C8 C9 H9A . . 109.5 ?
C8 C9 H9B . . 109.5 ?
H9A C9 H9B . . 109.5 ?
C8 C9 H9C . . 109.5 ?
H9A C9 H9C . . 109.5 ?
H9B C9 H9C . . 109.5 ?
O1 C10 C11 . . 106.91(10) ?
O1 C10 H10A . . 110.3 ?
C11 C10 H10A . . 110.3 ?
O1 C10 H10B . . 110.3 ?
C11 C10 H10B . . 110.3 ?
H10A C10 H10B . . 108.6 ?
N3 C11 C10 . . 114.20(11) ?
N3 C11 H11A . . 108.7 ?
C10 C11 H11A . . 108.7 ?
N3 C11 H11B . . 108.7 ?
C10 C11 H11B . . 108.7 ?
H11A C11 H11B . . 107.6 ?
O2 C12 N3 . . 127.96(16) ?
O2 C12 O3 . . 122.31(14) ?
N3 C12 O3 . . 109.73(14) ?
O3 C13 C14 . . 106.05(14) ?
O3 C13 H13A . . 110.5 ?
C14 C13 H13A . . 110.5 ?
O3 C13 H13B . . 110.5 ?
C14 C13 H13B . . 110.5 ?
H13A C13 H13B . . 108.7 ?
N3 C14 C13 . . 101.80(14) ?
N3 C14 H14A . . 111.4 ?
C13 C14 H14A . . 111.4 ?
N3 C14 H14B . . 111.4 ?
C13 C14 H14B . . 111.4 ?
H14A C14 H14B . . 109.3 ?
C1 N1 C2 . . 115.96(9) ?
C8 N2 C7 . . 117.92(10) ?
C12 N3 C14 . . 112.13(13) ?
C12 N3 C11 . . 122.09(13) ?
C14 N3 C11 . . 123.42(12) ?
C1 O1 C10 . . 117.34(9) ?
C12 O3 C13 . . 109.59(12) ?

loop_
_geom_bond_atom_site_label_1
_geom_bond_atom_site_label_2
_geom_bond_site_symmetry_2
_geom_bond_distance
_geom_bond_publ_flag
C1 N1 . 1.2932(14) ?
C1 O1 . 1.3457(13) ?
C1 C8 . 1.4458(15) ?
C2 N1 . 1.3777(14) ?
C2 C3 . 1.4083(16) ?
C2 C7 . 1.4099(15) ?
C3 C4 . 1.3695(18) ?
C3 H3 . 0.966(14) ?
C4 C5 . 1.397(2) ?
C4 H4 . 0.949(16) ?
C5 C6 . 1.3646(19) ?
C5 H5 . 0.948(17) ?
C6 C7 . 1.4045(17) ?
C6 H6 . 0.999(17) ?
C7 N2 . 1.3793(15) ?
C8 N2 . 1.3013(15) ?
C8 C9 . 1.4923(16) ?
C9 H9A . 0.9600 ?
C9 H9B . 0.9600 ?
C9 H9C . 0.9600 ?
C10 O1 . 1.4398(13) ?
C10 C11 . 1.5041(18) ?
C10 H10A . 0.9700 ?
C10 H10B . 0.9700 ?
C11 N3 . 1.4523(17) ?
C11 H11A . 0.9700 ?
C11 H11B . 0.9700 ?
C12 O2 . 1.2046(19) ?
C12 N3 . 1.3394(19) ?
C12 O3 . 1.357(2) ?
C13 O3 . 1.424(2) ?
C13 C14 . 1.510(2) ?
C13 H13A . 0.9700 ?
C13 H13B . 0.9700 ?
C14 N3 . 1.4379(19) ?
C14 H14A . 0.9700 ?
C14 H14B . 0.9700 ?

loop_
_cod_related_entry_id
_cod_related_entry_database
_cod_related_entry_code
1 ChemSpider 24744838
